data_2205331
loop_
_publ_author_name
' Naokazu Yoshikawa'
' Nobuko Kanehisa '
' Yasushi Kai '
'Hiroshi Takashima'
'Keiichi Tsukahara'

_publ_section_title
;Chloro(4,7-diphenyl-1,10-phenanthroline)(2,2':6',2''-terpyridine)ruthenium(II)
 hexafluorophosphate
;
_journal_issue 3
_journal_name_full 'Acta Crystallographica Section E'
_journal_page_first m545
_journal_page_last m547
_journal_paper_doi 10.1107/S1600536805004691
_journal_volume 61
_journal_year 2005
_chemical_formula_iupac '[Ru Cl (C24 H16 N2) (C15 H11 N3)] P F6'
_chemical_formula_moiety 'C39 H27 Cl N5 Ru +, F6 P -'
_chemical_formula_sum 'C39 H27 Cl F6 N5 P Ru'
_chemical_formula_weight 847.16
_chemical_name_systematic
;Chloro(4,7-diphenyl-1,10-phenanthroline)(2,2':6',2''-terpyridine)ruthenium(II)
hexafluorophosphate
;
_space_group_IT_number 15
_symmetry_cell_setting monoclinic
_symmetry_space_group_name_Hall '-C 2yc'
_symmetry_space_group_name_H-M 'C 1 2/c 1'
_cell_angle_alpha 90
_cell_angle_beta 96.096(2)
_cell_angle_gamma 90
_cell_formula_units_Z 8
_cell_length_a 42.0710(10)
_cell_length_b 8.60420(10)
_cell_length_c 19.90880(10)
_cell_measurement_reflns_used 38559
_cell_measurement_temperature 296.2
_cell_measurement_theta_max 27.5
_cell_measurement_theta_min 1.0
_cell_volume 7165.98(19)
_computing_cell_refinement RAPID-AUTO
_computing_data_collection 'RAPID-AUTO (Rigaku, 1998)'
_computing_data_reduction 'TEXSAN (Molecular Structure Corporation, 2000)'
_computing_molecular_graphics 'ORTEPII (Johnson, 1976)'
_computing_publication_material TEXSAN
_computing_structure_refinement 'SHELXL97 (Sheldrick,1997)'
_computing_structure_solution 'SIR92 (Altomare <i>et al.</i>, 1994)'
_diffrn_detector_area_resol_mean 10.00
_diffrn_measured_fraction_theta_full 1.0
_diffrn_measured_fraction_theta_max 1.0
_diffrn_measurement_device_type 'Rigaku R-AXIS RAPID imaging-plate'
_diffrn_measurement_method \w
_diffrn_radiation_type 'Mo K\a'
_diffrn_radiation_wavelength 0.7107
_diffrn_reflns_av_R_equivalents 0.105
_diffrn_reflns_limit_h_max 54
_diffrn_reflns_limit_h_min -54
_diffrn_reflns_limit_k_max 10
_diffrn_reflns_limit_k_min -11
_diffrn_reflns_limit_l_max 25
_diffrn_reflns_limit_l_min -25
_diffrn_reflns_number 28548
_diffrn_reflns_theta_full 27.48
_diffrn_reflns_theta_max 27.48
_diffrn_reflns_theta_min 1.0
_exptl_absorpt_coefficient_mu 0.625
_exptl_absorpt_correction_T_max 0.939
_exptl_absorpt_correction_T_min 0.590
_exptl_absorpt_correction_type multi-scan
_exptl_absorpt_process_details '(ABSCOR; Higashi, 1995)'
_exptl_crystal_colour red--black
_exptl_crystal_density_diffrn 1.570
_exptl_crystal_density_method 'not measured'
_exptl_crystal_description needle
_exptl_crystal_F_000 3408
_exptl_crystal_size_max 0.3
_exptl_crystal_size_mid 0.1
_exptl_crystal_size_min 0.1
_refine_diff_density_max 2.61
_refine_diff_density_min -0.85
_refine_ls_extinction_expression Fc^*^=kFc[1+0.001xFc^2^\l^3^/sin(2\q)]^-1/4^
_refine_ls_extinction_method none
_refine_ls_goodness_of_fit_ref 1.738
_refine_ls_hydrogen_treatment noref
_refine_ls_number_parameters 478
_refine_ls_number_reflns 5940
_refine_ls_R_factor_gt 0.0830
_refine_ls_shift/su_max 0.045
_refine_ls_structure_factor_coef Fsqd
_refine_ls_weighting_details 'w = 1/[\s^2^(Fo^2^) + (0.1P)^2^] where P=(Fo^2^+2Fc^2^)/3'
_refine_ls_weighting_scheme calc
_refine_ls_wR_factor_ref 0.2008
_reflns_number_gt 5940
_reflns_number_total 8145
_reflns_threshold_expression I>2\s(I)
_cod_data_source_file ob6477.cif
_cod_data_source_block I
_cod_original_cell_volume 7165.9(2)
_cod_original_sg_symbol_H-M 'C 2/c'
_cod_original_formula_sum 'C39 H27 Cl F6 N5 P Ru '
_cod_database_code 2205331
_cod_database_fobs_code 2205331

loop_
_symmetry_equiv_pos_as_xyz
x,y,z
-x,y,1/2-z
-x,-y,-z
x,-y,1/2+z
1/2+x,1/2+y,z
1/2-x,1/2+y,1/2-z
1/2-x,1/2-y,-z
1/2+x,1/2-y,1/2+z

loop_
_atom_site_label
_atom_site_fract_x
_atom_site_fract_y
_atom_site_fract_z
_atom_site_U_iso_or_equiv
_atom_site_adp_type
_atom_site_calc_flag
_atom_site_occupancy
_atom_site_type_symbol
Ru1 0.168220(10) 0.07393(6) 0.04791(2) 0.0346(2) Uani d 1.00 Ru
Cl1 0.21525(4) -0.0291(2) 0.11157(9) 0.0505(4) Uani d 1.00 Cl
P1 0.12598(6) 0.5858(3) 0.23630(10) 0.0677(6) Uani d 1.00 P
F1 0.1360(2) 0.6750(10) 0.3028(3) 0.162(4) Uani d 1.00 F
F2 0.15450(10) 0.6629(8) 0.2044(3) 0.111(2) Uani d 1.00 F
F3 0.1463(2) 0.4425(9) 0.2583(5) 0.150(3) Uani d 1.00 F
F4 0.1167(2) 0.4996(9) 0.1680(3) 0.126(2) Uani d 1.00 F
F5 0.0956(2) 0.5060(10) 0.2628(4) 0.155(3) Uani d 1.00 F
F6 0.1044(2) 0.7230(8) 0.2102(5) 0.153(3) Uani d 1.00 F
N1 0.14200(10) 0.0807(6) 0.1317(2) 0.0360(10) Uani d 1.00 N
N2 0.12550(10) 0.1538(6) 0.0047(2) 0.0330(10) Uani d 1.00 N
N3 0.15610(10) -0.1428(6) 0.0121(3) 0.0390(10) Uani d 1.00 N
N4 0.18970(10) 0.0758(6) -0.0345(3) 0.0410(10) Uani d 1.00 N
N5 0.18870(10) 0.2912(6) 0.0543(3) 0.0380(10) Uani d 1.00 N
C1 0.15110(10) 0.0461(8) 0.1956(3) 0.0420(10) Uani d 1.00 C
C2 0.13060(10) 0.0549(8) 0.2460(3) 0.043(2) Uani d 1.00 C
C3 0.09960(10) 0.0996(8) 0.2315(3) 0.0400(10) Uani d 1.00 C
C4 0.07720(10) 0.1029(8) 0.2851(3) 0.045(2) Uani d 1.00 C
C5 0.0839(2) 0.1890(10) 0.3422(4) 0.065(2) Uani d 1.00 C
C6 0.0632(3) 0.1910(10) 0.3920(4) 0.089(3) Uani d 1.00 C
C7 0.0349(2) 0.1070(10) 0.3831(5) 0.086(3) Uani d 1.00 C
C8 0.0289(2) 0.0200(10) 0.3279(4) 0.078(3) Uani d 1.00 C
C9 0.0496(2) 0.0140(10) 0.2779(4) 0.067(2) Uani d 1.00 C
C10 0.08940(10) 0.1456(8) 0.1642(3) 0.0410(10) Uani d 1.00 C
C11 0.0587(2) 0.2092(9) 0.1425(3) 0.049(2) Uani d 1.00 C
C12 0.05060(10) 0.2493(8) 0.0777(3) 0.046(2) Uani d 1.00 C
C13 0.07130(10) 0.2247(8) 0.0267(3) 0.0390(10) Uani d 1.00 C
C14 0.10240(10) 0.1718(8) 0.0478(3) 0.0380(10) Uani d 1.00 C
C15 0.11120(10) 0.1311(7) 0.1160(3) 0.0330(10) Uani d 1.00 C
C16 0.11740(10) 0.1875(8) -0.0611(3) 0.0400(10) Uani d 1.00 C
C17 0.08720(10) 0.2377(8) -0.0854(3) 0.0430(10) Uani d 1.00 C
C18 0.06320(10) 0.2545(8) -0.0441(3) 0.0420(10) Uani d 1.00 C
C19 0.0307(2) 0.3036(9) -0.0729(3) 0.049(2) Uani d 1.00 C
C20 0.0037(2) 0.2300(10) -0.0554(4) 0.067(2) Uani d 1.00 C
C21 -0.0262(2) 0.266(2) -0.0874(6) 0.092(3) Uani d 1.00 C
C22 -0.0291(3) 0.378(2) -0.1359(6) 0.102(4) Uani d 1.00 C
C23 -0.0031(3) 0.454(2) -0.1527(5) 0.101(4) Uani d 1.00 C
C24 0.0276(2) 0.4180(10) -0.1217(4) 0.073(3) Uani d 1.00 C
C25 0.1386(2) -0.2482(9) 0.0380(4) 0.054(2) Uani d 1.00 C
C26 0.1311(2) -0.3902(10) 0.0063(5) 0.072(2) Uani d 1.00 C
C27 0.1431(2) -0.4184(9) -0.0541(4) 0.067(2) Uani d 1.00 C
C28 0.1619(2) -0.3149(9) -0.0814(4) 0.062(2) Uani d 1.00 C
C29 0.1683(2) -0.1733(8) -0.0490(3) 0.046(2) Uani d 1.00 C
C30 0.1872(2) -0.0508(8) -0.0752(3) 0.0430(10) Uani d 1.00 C
C31 0.2017(2) -0.0504(9) -0.1346(3) 0.054(2) Uani d 1.00 C
C32 0.2175(2) 0.0810(10) -0.1526(4) 0.061(2) Uani d 1.00 C
C33 0.2200(2) 0.2091(10) -0.1108(4) 0.055(2) Uani d 1.00 C
C34 0.20550(10) 0.2026(8) -0.0503(3) 0.0420(10) Uani d 1.00 C
C35 0.20570(10) 0.3247(8) 0.0009(3) 0.0410(10) Uani d 1.00 C
C36 0.2212(2) 0.4635(9) -0.0033(4) 0.053(2) Uani d 1.00 C
C37 0.2199(2) 0.5704(9) 0.0489(4) 0.060(2) Uani d 1.00 C
C38 0.2032(2) 0.5383(8) 0.1016(4) 0.058(2) Uani d 1.00 C
C39 0.1881(2) 0.3958(8) 0.1037(4) 0.050(2) Uani d 1.00 C
H1 0.1725 0.0113 0.2077 0.0510 Uiso calc 1.00 H
H2 0.1384 0.0263 0.2912 0.0540 Uiso calc 1.00 H
H3 0.1035 0.2466 0.3490 0.0788 Uiso calc 1.00 H
H4 0.0683 0.2522 0.4315 0.1041 Uiso calc 1.00 H
H5 0.0204 0.1183 0.4177 0.1008 Uiso calc 1.00 H
H6 0.0092 -0.0393 0.3216 0.0961 Uiso calc 1.00 H
H7 0.0451 -0.0515 0.2394 0.0792 Uiso calc 1.00 H
H8 0.0435 0.2238 0.1750 0.0589 Uiso calc 1.00 H
H9 0.0299 0.2945 0.0659 0.0574 Uiso calc 1.00 H
H10 0.1334 0.1761 -0.0920 0.0485 Uiso calc 1.00 H
H11 0.0827 0.2594 -0.1327 0.0509 Uiso calc 1.00 H
H12 0.0060 0.1511 -0.0199 0.0836 Uiso calc 1.00 H
H13 -0.0455 0.2166 -0.0748 0.1123 Uiso calc 1.00 H
H14 -0.0491 0.4023 -0.1614 0.1223 Uiso calc 1.00 H
H15 -0.0045 0.5420 -0.1849 0.1154 Uiso calc 1.00 H
H16 0.0464 0.4667 -0.1350 0.0878 Uiso calc 1.00 H
H17 0.1306 -0.2280 0.0808 0.0662 Uiso calc 1.00 H
H18 0.1181 -0.4650 0.0258 0.0846 Uiso calc 1.00 H
H19 0.1384 -0.5156 -0.0770 0.0810 Uiso calc 1.00 H
H20 0.1705 -0.3342 -0.1237 0.0727 Uiso calc 1.00 H
H21 0.2008 -0.1390 -0.1630 0.0628 Uiso calc 1.00 H
H22 0.2267 0.0846 -0.1946 0.0728 Uiso calc 1.00 H
H23 0.2318 0.3002 -0.1219 0.0675 Uiso calc 1.00 H
H24 0.2326 0.4875 -0.0421 0.0640 Uiso calc 1.00 H
H25 0.2314 0.6670 0.0472 0.0698 Uiso calc 1.00 H
H26 0.2012 0.6156 0.1355 0.0699 Uiso calc 1.00 H
H27 0.1770 0.3702 0.1419 0.0607 Uiso calc 1.00 H

loop_
_atom_site_aniso_label
_atom_site_aniso_U_11
_atom_site_aniso_U_22
_atom_site_aniso_U_33
_atom_site_aniso_U_12
_atom_site_aniso_U_13
_atom_site_aniso_U_23
Ru1 0.0297(2) 0.0341(3) 0.0409(3) -0.0017(2) 0.0087(2) 0.0019(2)
Cl1 0.0345(8) 0.0511(10) 0.0660(10) 0.0025(7) 0.0068(7) 0.0065(8)
P1 0.086(2) 0.0590(10) 0.0630(10) 0.0000(10) 0.0310(10) 0.0010(10)
F1 0.220(8) 0.184(8) 0.093(5) -0.075(7) 0.066(5) -0.062(5)
F2 0.109(4) 0.117(5) 0.117(5) -0.020(4) 0.060(4) 0.003(4)
F3 0.158(7) 0.107(6) 0.181(8) 0.030(5) -0.005(6) 0.049(5)
F4 0.170(7) 0.114(5) 0.093(4) -0.009(5) 0.016(4) -0.027(4)
F5 0.147(6) 0.152(7) 0.182(7) -0.040(6) 0.089(6) 0.013(6)
F6 0.117(5) 0.073(4) 0.262(9) 0.017(4) -0.011(6) 0.004(5)
N1 0.033(2) 0.037(3) 0.040(3) -0.005(2) 0.008(2) 0.007(2)
N2 0.034(2) 0.029(3) 0.039(2) -0.002(2) 0.009(2) 0.005(2)
N3 0.037(3) 0.032(3) 0.047(3) -0.002(2) -0.001(2) 0.004(2)
N4 0.032(2) 0.041(3) 0.050(3) 0.003(2) 0.006(2) 0.006(3)
N5 0.028(2) 0.033(3) 0.053(3) -0.003(2) 0.008(2) 0.000(2)
C1 0.032(3) 0.056(4) 0.038(3) 0.005(3) 0.001(2) 0.002(3)
C2 0.039(3) 0.058(4) 0.032(3) -0.002(3) 0.000(2) 0.007(3)
C3 0.039(3) 0.044(4) 0.038(3) -0.005(3) 0.010(2) -0.001(3)
C4 0.038(3) 0.057(4) 0.041(3) 0.004(3) 0.007(3) 0.011(3)
C5 0.073(5) 0.071(6) 0.053(4) -0.006(4) 0.020(4) -0.002(4)
C6 0.136(9) 0.082(7) 0.054(5) 0.002(7) 0.034(6) -0.004(5)
C7 0.072(6) 0.121(9) 0.070(6) 0.029(6) 0.035(5) 0.024(6)
C8 0.038(4) 0.135(9) 0.061(5) -0.001(5) 0.005(3) 0.034(6)
C9 0.046(4) 0.106(7) 0.048(4) -0.010(4) 0.006(3) 0.016(4)
C10 0.030(3) 0.052(4) 0.042(3) 0.001(3) 0.006(2) 0.004(3)
C11 0.041(3) 0.070(5) 0.039(3) 0.016(3) 0.013(3) 0.005(3)
C12 0.038(3) 0.055(4) 0.046(4) 0.011(3) 0.008(3) 0.006(3)
C13 0.032(3) 0.047(4) 0.039(3) 0.002(3) 0.006(2) 0.003(3)
C14 0.030(3) 0.046(4) 0.036(3) -0.001(3) 0.003(2) 0.002(3)
C15 0.028(3) 0.034(3) 0.036(3) -0.002(2) 0.005(2) 0.006(3)
C16 0.042(3) 0.044(4) 0.036(3) -0.006(3) 0.010(3) 0.005(3)
C17 0.042(3) 0.047(4) 0.039(3) -0.001(3) 0.005(3) 0.004(3)
C18 0.040(3) 0.046(4) 0.039(3) 0.000(3) 0.003(3) 0.008(3)
C19 0.046(4) 0.062(5) 0.040(3) 0.011(3) 0.003(3) 0.005(3)
C20 0.045(4) 0.087(6) 0.070(5) 0.009(4) 0.003(4) -0.009(5)
C21 0.049(5) 0.127(10) 0.100(7) 0.011(6) 0.008(5) -0.029(7)
C22 0.065(6) 0.140(10) 0.090(7) 0.046(7) -0.028(5) -0.017(7)
C23 0.099(7) 0.130(10) 0.068(6) 0.066(7) -0.010(5) 0.014(6)
C24 0.076(6) 0.084(7) 0.058(4) 0.037(5) 0.001(4) 0.005(4)
C25 0.052(4) 0.043(4) 0.065(4) -0.011(3) -0.004(3) 0.011(3)
C26 0.082(6) 0.048(4) 0.078(6) -0.023(4) -0.021(5) 0.012(4)
C27 0.095(6) 0.036(4) 0.067(5) -0.014(4) -0.011(4) -0.005(4)
C28 0.084(5) 0.043(4) 0.057(4) 0.001(4) -0.008(4) -0.009(4)
C29 0.045(4) 0.043(4) 0.047(4) 0.006(3) -0.007(3) -0.001(3)
C30 0.041(3) 0.041(4) 0.047(3) 0.010(3) 0.001(3) -0.005(3)
C31 0.053(4) 0.063(5) 0.046(4) 0.005(3) 0.006(3) -0.014(3)
C32 0.051(4) 0.081(6) 0.055(4) 0.001(4) 0.021(3) 0.006(4)
C33 0.045(4) 0.064(5) 0.058(4) 0.000(3) 0.016(3) 0.012(4)
C34 0.028(3) 0.050(4) 0.050(3) 0.001(3) 0.009(3) 0.006(3)
C35 0.025(3) 0.046(4) 0.053(4) 0.002(3) 0.009(3) 0.004(3)
C36 0.038(3) 0.045(4) 0.076(5) -0.001(3) 0.009(3) 0.012(4)
C37 0.049(4) 0.042(4) 0.090(5) -0.012(3) 0.006(4) 0.004(4)
C38 0.050(4) 0.036(4) 0.088(6) -0.007(3) 0.010(4) -0.014(4)
C39 0.045(4) 0.043(4) 0.062(4) -0.003(3) 0.015(3) -0.004(3)

loop_
_atom_type_symbol
_atom_type_description
_atom_type_scat_dispersion_real
_atom_type_scat_dispersion_imag
_atom_type_scat_source
C C 0.003 0.002
;International Tables for Crystallography
(1992, Vol. C, Tables 4.2.6.8 and 6.1.1.4)
;
H H 0.000 0.000
;International Tables for Crystallography
(1992, Vol. C, Table 6.1.1.4)
;
N N 0.006 0.003
;International Tables for Crystallography
(1992, Vol. C, Tables 4.2.6.8 and 6.1.1.4)
;
F F 0.017 0.010
;International Tables for Crystallography
(1992, Vol. C, Tables 4.2.6.8 and 6.1.1.4)
;
P P 0.102 0.094
;International Tables for Crystallography
(1992, Vol. C, Tables 4.2.6.8 and 6.1.1.4)
;
Ru Ru -1.259 0.836
;International Tables for Crystallography
(1992, Vol. C, Tables 4.2.6.8 and 6.1.1.4)
;
Cl Cl 0.148 0.159
;International Tables for Crystallography
(1992, Vol. C, Tables 4.2.6.8 and 6.1.1.4)
;

loop_
_geom_angle_atom_site_label_1
_geom_angle_atom_site_label_2
_geom_angle_atom_site_label_3
_geom_angle
_geom_angle_publ_flag
Cl1 Ru1 N1 93.70(10) yes
Cl1 Ru1 N2 172.60(10) yes
Cl1 Ru1 N3 90.50(10) yes
Cl1 Ru1 N4 91.00(10) yes
Cl1 Ru1 N5 89.20(10) yes
N1 Ru1 N2 79.1(2) yes
N1 Ru1 N3 99.8(2) yes
N1 Ru1 N4 175.3(2) yes
N1 Ru1 N5 100.2(2) yes
N2 Ru1 N3 89.1(2) yes
N2 Ru1 N4 96.2(2) yes
N2 Ru1 N5 93.7(2) yes
N3 Ru1 N4 80.5(2) yes
N3 Ru1 N5 159.9(2) yes
N4 Ru1 N5 79.4(2) yes
F1 P1 F2 89.2(4) no
F1 P1 F3 93.5(5) no
F1 P1 F4 178.0(5) no
F1 P1 F5 94.9(5) no
F1 P1 F6 90.4(5) no
F2 P1 F3 91.6(4) no
F2 P1 F4 88.9(4) no
F2 P1 F5 175.5(4) no
F2 P1 F6 89.4(4) no
F3 P1 F4 87.0(4) no
F3 P1 F5 90.2(5) no
F3 P1 F6 176.1(5) no
F4 P1 F5 87.1(4) no
F4 P1 F6 89.2(4) no
F5 P1 F6 88.6(4) no
Ru1 N1 C1 129.4(4) no
Ru1 N1 C15 113.0(4) no
C1 N1 C15 117.6(5) no
Ru1 N2 C14 115.3(3) no
Ru1 N2 C16 127.3(4) no
C14 N2 C16 117.4(5) no
Ru1 N3 C25 128.7(5) no
Ru1 N3 C29 112.1(4) no
C25 N3 C29 119.2(6) no
Ru1 N4 C30 118.8(4) no
Ru1 N4 C34 119.4(4) no
C30 N4 C34 121.8(6) no
Ru1 N5 C35 113.0(4) no
Ru1 N5 C39 128.2(5) no
C35 N5 C39 118.7(5) no
N1 C1 C2 122.7(5) no
N1 C1 H1 118.9 no
C2 C1 H1 118.4 no
C1 C2 C3 121.0(5) no
C1 C2 H2 119.1 no
C3 C2 H2 119.9 no
C2 C3 C4 121.0(5) no
C2 C3 C10 117.7(6) no
C4 C3 C10 121.3(5) no
C3 C4 C5 121.0(6) no
C3 C4 C9 120.0(6) no
C5 C4 C9 119.0(7) no
C4 C5 C6 120.9(8) no
C4 C5 H3 119.9 no
C6 C5 H3 119.2 no
C5 C6 C7 119.8(8) no
C5 C6 H4 119.8 no
C7 C6 H4 120.4 no
C6 C7 C8 118.9(9) no
C6 C7 H5 116.9 no
C8 C7 H5 124.2 no
C7 C8 C9 122.2(9) no
C7 C8 H6 119.2 no
C9 C8 H6 118.6 no
C4 C9 C8 119.2(8) no
C4 C9 H7 120.2 no
C8 C9 H7 120.7 no
C3 C10 C11 124.4(6) no
C3 C10 C15 117.9(5) no
C11 C10 C15 117.7(5) no
C10 C11 C12 121.2(6) no
C10 C11 H8 119.4 no
C12 C11 H8 119.4 no
C11 C12 C13 122.4(6) no
C11 C12 H9 118.1 no
C13 C12 H9 119.5 no
C12 C13 C14 117.0(5) no
C12 C13 C18 125.1(5) no
C14 C13 C18 117.8(5) no
N2 C14 C13 123.2(5) no
N2 C14 C15 116.2(5) no
C13 C14 C15 120.6(5) no
N1 C15 C10 122.8(5) no
N1 C15 C14 116.4(5) no
C10 C15 C14 120.8(5) no
N2 C16 C17 122.4(6) no
N2 C16 H10 118.4 no
C17 C16 H10 119.2 no
C16 C17 C18 122.0(6) no
C16 C17 H11 118.8 no
C18 C17 H11 119.2 no
C13 C18 C17 117.1(5) no
C13 C18 C19 122.7(5) no
C17 C18 C19 120.2(5) no
C18 C19 C20 121.5(7) no
C18 C19 C24 119.3(7) no
C20 C19 C24 119.1(7) no
C19 C20 C21 121.0(9) no
C19 C20 H12 118.7 no
C21 C20 H12 120.3 no
C20 C21 C22 119.6(10) no
C20 C21 H13 121.8 no
C22 C21 H13 118.6 no
C21 C22 C23 120.5(10) no
C21 C22 H14 122.6 no
C23 C22 H14 116.8 no
C22 C23 C24 120.0(10) no
C22 C23 H15 122.7 no
C24 C23 H15 116.3 no
C19 C24 C23 118.8(9) no
C19 C24 H16 119.1 no
C23 C24 H16 122.0 no
N3 C25 C26 122.5(7) no
N3 C25 H17 119.1 no
C26 C25 H17 118.3 no
C25 C26 C27 117.7(8) no
C25 C26 H18 121.2 no
C27 C26 H18 121.1 no
C26 C27 C28 121.5(7) no
C26 C27 H19 119.5 no
C28 C27 H19 119.0 no
C27 C28 C29 119.1(7) no
C27 C28 H20 122.0 no
C29 C28 H20 118.9 no
N3 C29 C28 119.9(6) no
N3 C29 C30 116.4(6) no
C28 C29 C30 123.7(6) no
N4 C30 C29 112.2(6) no
N4 C30 C31 119.6(6) no
C29 C30 C31 128.1(6) no
C30 C31 C32 119.5(7) no
C30 C31 H21 121.0 no
C32 C31 H21 119.5 no
C31 C32 C33 120.4(7) no
C31 C32 H22 120.5 no
C33 C32 H22 119.1 no
C32 C33 C34 118.2(7) no
C32 C33 H23 121.2 no
C34 C33 H23 120.6 no
N4 C34 C33 120.4(6) no
N4 C34 C35 112.8(5) no
C33 C34 C35 126.8(6) no
N5 C35 C34 115.2(5) no
N5 C35 C36 121.4(6) no
C34 C35 C36 123.4(6) no
C35 C36 C37 118.4(7) no
C35 C36 H24 120.8 no
C37 C36 H24 120.7 no
C36 C37 C38 120.4(7) no
C36 C37 H25 119.1 no
C38 C37 H25 120.4 no
C37 C38 C39 118.8(7) no
C37 C38 H26 119.7 no
C39 C38 H26 121.4 no
N5 C39 C38 122.1(7) no
N5 C39 H27 118.6 no
C38 C39 H27 119.3 no

loop_
_geom_bond_atom_site_label_1
_geom_bond_atom_site_label_2
_geom_bond_distance
_geom_bond_publ_flag
Ru1 Cl1 2.403(2) yes
Ru1 N1 2.096(5) yes
Ru1 N2 2.028(4) yes
Ru1 N3 2.042(5) yes
Ru1 N4 1.956(5) yes
Ru1 N5 2.057(5) yes
P1 F1 1.550(8) no
P1 F2 1.565(7) no
P1 F3 1.538(8) no
P1 F4 1.561(7) no
P1 F5 1.589(9) no
P1 F6 1.546(7) no
N1 C1 1.324(8) no
N1 C15 1.368(7) no
N2 C14 1.372(8) no
N2 C16 1.349(7) no
N3 C25 1.309(9) no
N3 C29 1.392(9) no
N4 C30 1.355(8) no
N4 C34 1.333(8) no
N5 C35 1.373(8) no
N5 C39 1.334(9) no
C1 C2 1.395(9) no
C1 H1 0.956 no
C2 C3 1.361(8) no
C2 H2 0.956 no
C3 C4 1.497(9) no
C3 C10 1.419(8) no
C4 C5 1.360(10) no
C4 C9 1.380(10) no
C5 C6 1.390(10) no
C5 H3 0.959 no
C6 C7 1.39(2) no
C6 H4 0.951 no
C7 C8 1.330(10) no
C7 H5 0.971 no
C8 C9 1.390(10) no
C8 H6 0.968 no
C9 H7 0.955 no
C10 C11 1.426(9) no
C10 C15 1.402(8) no
C11 C12 1.344(9) no
C11 H8 0.964 no
C12 C13 1.422(9) no
C12 H9 0.961 no
C13 C14 1.408(8) no
C13 C18 1.437(8) no
C14 C15 1.412(8) no
C16 C17 1.382(8) no
C16 H10 0.964 no
C17 C18 1.375(9) no
C17 H11 0.958 no
C18 C19 1.487(9) no
C19 C20 1.380(10) no
C19 C24 1.380(10) no
C20 C21 1.380(10) no
C20 H12 0.978 no
C21 C22 1.36(2) no
C21 H13 0.972 no
C22 C23 1.35(2) no
C22 H14 0.960 no
C23 C24 1.400(10) no
C23 H15 0.989 no
C24 H16 0.957 no
C25 C26 1.390(10) no
C25 H17 0.964 no
C26 C27 1.370(10) no
C26 H18 0.954 no
C27 C28 1.340(10) no
C27 H19 0.964 no
C28 C29 1.390(10) no
C28 H20 0.966 no
C29 C30 1.452(9) no
C30 C31 1.385(10) no
C31 C32 1.380(10) no
C31 H21 0.948 no
C32 C33 1.380(10) no
C32 H22 0.957 no
C33 C34 1.406(10) no
C33 H23 0.967 no
C34 C35 1.463(9) no
C35 C36 1.368(10) no
C36 C37 1.390(10) no
C36 H24 0.975 no
C37 C38 1.350(10) no
C37 H25 0.962 no
C38 C39 1.380(10) no
C38 H26 0.957 no
C39 H27 0.961 no

loop_
_geom_contact_atom_site_label_1
_geom_contact_atom_site_label_2
_geom_contact_distance
_geom_contact_site_symmetry_2
F(1) C(16) 3.132(10) 4_565
F(1) C(17) 3.270(10) 4_565
F(1) C(2) 3.460(10) 1_565
F(1) C(27) 3.590(10) 4_555
F(2) C(1) 3.304(10) 1_565
F(2) C(25) 3.397(10) 1_565
F(3) C(28) 3.370(10) 4_555
F(4) C(26) 3.470(10) 1_565
F(4) C(25) 3.570(10) 1_565
F(6) C(2) 3.117(10) 1_565
F(6) C(3) 3.277(9) 1_565
F(6) C(1) 3.436(10) 1_565
F(6) C(22) 3.460(10) 3_565
C(7) C(20) 3.46(2) 4_555
C(7) C(18) 3.580(10) 4_555
C(8) C(19) 3.410(10) 4_555
C(8) C(20) 3.420(10) 4_555
C(12) C(22) 3.56(2) 3_565
C(16) C(27) 3.560(10) 1_565
C(25) C(38) 3.410(10) 1_545
C(26) C(39) 3.450(10) 1_545
C(26) C(38) 3.450(10) 1_545
C(27) C(36) 3.480(10) 1_545
C(27) C(35) 3.520(10) 1_545
C(28) C(36) 3.380(10) 1_545
C(28) C(37) 3.510(10) 1_545
C(29) C(37) 3.533(10) 1_545
C(31) C(37) 3.554(10) 7_555
C(32) C(37) 3.430(10) 7_555
C(32) C(38) 3.540(10) 7_555
C(33) C(36) 3.507(10) 7_555
C(34) C(36) 3.463(9) 7_555
